data_1569327
loop_
_publ_author_name
'Korzun, Andr&#xe9;'
'Crespi, Stefano'
'Golz, Christopher'
'Bismuto, Alessandro'

_publ_section_title
;
 Replacing the BO in BODIPY: unlocking the path to SBDIPY and BIDIPY
 chromophores.
;
_journal_issue 24
_journal_name_full 'Chemical science'
_journal_page_first 6579
_journal_page_last 6584
_journal_paper_doi 10.1039/d3sc01493b
_journal_volume 14
_journal_year 2023
_chemical_formula_moiety 'C19 H19 Cl2 N2 Sb'
_chemical_formula_sum 'C19 H19 Cl2 N2 Sb'
_chemical_formula_weight 468.01
_space_group_crystal_system monoclinic
_space_group_IT_number 14
_space_group_name_Hall '-P 2yn'
_space_group_name_H-M_alt 'P 1 21/n 1'
_atom_sites_solution_hydrogens geom
_atom_sites_solution_primary dual
_audit_creation_date 2021-11-17
_audit_creation_method
;
FinalCif V91 by Daniel Kratzert, Freiburg 2021,
https://dkratzert.de/finalcif.html
;
_audit_update_record
;
2023-02-13 deposited with the CCDC.	2023-05-29 downloaded from the CCDC.
;
_cell_angle_alpha 90
_cell_angle_beta 96.771(2)
_cell_angle_gamma 90
_cell_formula_units_Z 4
_cell_length_a 12.4279(6)
_cell_length_b 7.8441(4)
_cell_length_c 19.0889(10)
_cell_measurement_reflns_used 9919
_cell_measurement_temperature 100.00
_cell_measurement_theta_max 30.506
_cell_measurement_theta_min 2.811
_cell_volume 1847.92(16)
_computing_cell_refinement 'SAINT V8.40B (?, 2016)'
_computing_data_collection 'Bruker BIS V6.2.15/2021-03-15 && APEX4 2021.4-0'
_computing_data_reduction 'SAINT V8.40B (?, 2016)'
_computing_molecular_graphics 'Olex2 1.5 (Dolomanov et al., 2009)'
_computing_publication_material 'Olex2 1.5 (Dolomanov et al., 2009)'
_computing_structure_refinement 'XL  (Sheldrick, 2008)'
_computing_structure_solution 'XT  (Sheldrick, 2015)'
_diffrn_ambient_environment N~2~
_diffrn_ambient_temperature 100.00
_diffrn_detector CPAD
_diffrn_detector_area_resol_mean 7.41
_diffrn_detector_type 'Bruker PHOTON III'
_diffrn_measured_fraction_theta_full 1.000
_diffrn_measured_fraction_theta_max 0.998
_diffrn_measurement_device 'four-circle diffractometer'
_diffrn_measurement_device_type 'Bruker D8 VENTURE dual wavelength Mo/Ag'
_diffrn_measurement_method '\w and \f scans'
_diffrn_measurement_specimen_support 'MiTeGen micromount'
_diffrn_radiation_monochromator 'mirror optics'
_diffrn_radiation_probe x-ray
_diffrn_radiation_type MoK\a
_diffrn_radiation_wavelength 0.71073
_diffrn_reflns_av_R_equivalents 0.0310
_diffrn_reflns_av_unetI/netI 0.0188
_diffrn_reflns_Laue_measured_fraction_full 1.000
_diffrn_reflns_Laue_measured_fraction_max 0.998
_diffrn_reflns_limit_h_max 17
_diffrn_reflns_limit_h_min -17
_diffrn_reflns_limit_k_max 9
_diffrn_reflns_limit_k_min -11
_diffrn_reflns_limit_l_max 27
_diffrn_reflns_limit_l_min -27
_diffrn_reflns_number 45683
_diffrn_reflns_point_group_measured_fraction_full 1.000
_diffrn_reflns_point_group_measured_fraction_max 0.998
_diffrn_reflns_theta_full 25.242
_diffrn_reflns_theta_max 30.558
_diffrn_reflns_theta_min 2.073
_diffrn_source 'microfocus sealed X-ray tube'
_diffrn_source_current 1.4
_diffrn_source_power 0.07
_diffrn_source_type 'Incoatec I\ms'
_diffrn_source_voltage 50.0
_diffrn_standards_number 0
_exptl_absorpt_coefficient_mu 1.785
_exptl_absorpt_correction_T_max 0.1203
_exptl_absorpt_correction_T_min 0.0829
_exptl_absorpt_correction_type multi-scan
_exptl_absorpt_process_details
;
SADABS-2016/2 (Bruker,2016/2) was used for absorption correction.
wR2(int) was 0.0782 before and 0.0516 after correction.
The Ratio of minimum to maximum transmission is 0.6891.
The \l/2 correction factor is Not present.
;
_exptl_crystal_colour orange
_exptl_crystal_colour_primary orange
_exptl_crystal_density_diffrn 1.682
_exptl_crystal_description plate
_exptl_crystal_F_000 928
_exptl_crystal_size_max 0.183
_exptl_crystal_size_mid 0.09
_exptl_crystal_size_min 0.034
_refine_diff_density_max 0.487
_refine_diff_density_min -0.529
_refine_diff_density_rms 0.075
_refine_ls_extinction_method none
_refine_ls_goodness_of_fit_ref 1.063
_refine_ls_hydrogen_treatment constr
_refine_ls_matrix_type full
_refine_ls_number_parameters 221
_refine_ls_number_reflns 5660
_refine_ls_number_restraints 0
_refine_ls_restrained_S_all 1.063
_refine_ls_R_factor_all 0.0288
_refine_ls_R_factor_gt 0.0224
_refine_ls_shift/su_max 0.002
_refine_ls_shift/su_mean 0.000
_refine_ls_structure_factor_coef Fsqd
_refine_ls_weighting_details 'w=1/[\s^2^(Fo^2^)+(0.0151P)^2^+1.7492P] where P=(Fo^2^+2Fc^2^)/3'
_refine_ls_weighting_scheme calc
_refine_ls_wR_factor_gt 0.0461
_refine_ls_wR_factor_ref 0.0487
_reflns_Friedel_coverage 0.000
_reflns_number_gt 5031
_reflns_number_total 5660
_reflns_threshold_expression 'I > 2\s(I)'
_cod_data_source_file d3sc01493b2.cif
_cod_data_source_block mo_1507_cg_0m
_cod_database_code 1569327
_shelx_shelxl_version_number 2018/3
_olex2_refinement_description
;
1. Fixed Uiso
 At 1.2 times of:
  All C(H) groups
 At 1.5 times of:
  All C(H,H,H) groups
2.a Aromatic/amide H refined with riding coordinates:
 C3(H3), C9(H9), C14(H14), C15(H15), C16(H16), C17(H17), C18(H18)
2.b Idealised Me refined as rotating group:
 C1(H1A,H1B,H1C), C11(H11A,H11B,H11C), C12(H12A,H12B,H12C), C19(H19A,H19B,H19C)
;
_olex2_submission_special_instructions 'No special instructions were received'
_shelx_space_group_comment
;
The symmetry employed for this shelxl refinement is uniquely defined
by the following loop, which should always be used as a source of
symmetry information in preference to the above space-group names.
They are only intended as comments.
;
_shelx_estimated_absorpt_t_min 0.736
_shelx_estimated_absorpt_t_max 0.942
_diffrn_measurement_ambient_temperature_device_make 'Oxford Cryostream 800'

loop_
_space_group_symop_operation_xyz
'x, y, z'
'-x+1/2, y+1/2, -z+1/2'
'-x, -y, -z'
'x-1/2, -y-1/2, z-1/2'

loop_
_atom_site_label
_atom_site_type_symbol
_atom_site_fract_x
_atom_site_fract_y
_atom_site_fract_z
_atom_site_U_iso_or_equiv
_atom_site_adp_type
_atom_site_occupancy
_atom_site_site_symmetry_order
_atom_site_calc_flag
_atom_site_refinement_flags_posn
_atom_site_refinement_flags_adp
_atom_site_refinement_flags_occupancy
_atom_site_disorder_assembly
_atom_site_disorder_group
Sb1 Sb 0.68961(2) 0.66679(2) 0.34618(2) 0.01816(3) Uani 1 1 d . . . . .
Cl1 Cl 0.85986(4) 0.83264(6) 0.31994(2) 0.02594(9) Uani 1 1 d . . . . .
Cl2 Cl 0.52873(4) 0.52944(6) 0.39231(3) 0.02963(10) Uani 1 1 d . . . . .
N1 N 0.78375(11) 0.54813(17) 0.42819(7) 0.0171(3) Uani 1 1 d . . . . .
N2 N 0.66751(11) 0.86386(17) 0.41428(7) 0.0178(3) Uani 1 1 d . . . . .
C1 C 0.81963(15) 0.3017(2) 0.35218(10) 0.0241(4) Uani 1 1 d . . . . .
H1A H 0.745321 0.309861 0.328678 0.036 Uiso 1 1 calc R U . . .
H1B H 0.838904 0.181565 0.360119 0.036 Uiso 1 1 calc R U . . .
H1C H 0.869509 0.354122 0.322356 0.036 Uiso 1 1 calc R U . . .
C2 C 0.82743(13) 0.3921(2) 0.42093(9) 0.0191(3) Uani 1 1 d . . . . .
C3 C 0.87717(14) 0.3384(2) 0.48655(9) 0.0212(3) Uani 1 1 d . . . . .
H3 H 0.914617 0.233731 0.495771 0.025 Uiso 1 1 calc R U . . .
C4 C 0.86290(13) 0.4629(2) 0.53594(9) 0.0193(3) Uani 1 1 d . . . . .
C5 C 0.80286(13) 0.5981(2) 0.49940(9) 0.0175(3) Uani 1 1 d . . . . .
C6 C 0.76517(13) 0.7519(2) 0.52515(9) 0.0167(3) Uani 1 1 d . . . . .
C7 C 0.70331(13) 0.8767(2) 0.48694(9) 0.0174(3) Uani 1 1 d . . . . .
C8 C 0.66256(14) 1.0356(2) 0.51006(9) 0.0195(3) Uani 1 1 d . . . . .
C9 C 0.60437(14) 1.1101(2) 0.45180(10) 0.0217(3) Uani 1 1 d . . . . .
H9 H 0.567882 1.216641 0.451321 0.026 Uiso 1 1 calc R U . . .
C10 C 0.60815(13) 1.0032(2) 0.39400(9) 0.0208(3) Uani 1 1 d . . . . .
C11 C 0.55867(15) 1.0288(2) 0.31964(10) 0.0257(4) Uani 1 1 d . . . . .
H11A H 0.615974 1.033197 0.288544 0.039 Uiso 1 1 calc R U . . .
H11B H 0.517997 1.136110 0.316060 0.039 Uiso 1 1 calc R U . . .
H11C H 0.509537 0.933966 0.305484 0.039 Uiso 1 1 calc R U . . .
C12 C 0.67639(16) 1.1179(2) 0.58104(10) 0.0263(4) Uani 1 1 d . . . . .
H12A H 0.648331 1.042093 0.615424 0.039 Uiso 1 1 calc R U . . .
H12B H 0.636445 1.225899 0.578951 0.039 Uiso 1 1 calc R U . . .
H12C H 0.753476 1.139908 0.595355 0.039 Uiso 1 1 calc R U . . .
C13 C 0.79144(13) 0.7827(2) 0.60267(9) 0.0181(3) Uani 1 1 d . . . . .
C14 C 0.88599(14) 0.8669(2) 0.62919(9) 0.0213(3) Uani 1 1 d . . . . .
H14 H 0.934681 0.906699 0.598034 0.026 Uiso 1 1 calc R U . . .
C15 C 0.90905(15) 0.8926(2) 0.70155(10) 0.0236(3) Uani 1 1 d . . . . .
H15 H 0.973770 0.949543 0.719896 0.028 Uiso 1 1 calc R U . . .
C16 C 0.83742(15) 0.8351(2) 0.74688(9) 0.0238(3) Uani 1 1 d . . . . .
H16 H 0.853262 0.852583 0.796266 0.029 Uiso 1 1 calc R U . . .
C17 C 0.74306(15) 0.7524(2) 0.72035(9) 0.0243(4) Uani 1 1 d . . . . .
H17 H 0.694047 0.713575 0.751491 0.029 Uiso 1 1 calc R U . . .
C18 C 0.71990(14) 0.7260(2) 0.64817(9) 0.0221(3) Uani 1 1 d . . . . .
H18 H 0.655055 0.669243 0.629980 0.027 Uiso 1 1 calc R U . . .
C19 C 0.90470(16) 0.4445(2) 0.61253(10) 0.0264(4) Uani 1 1 d . . . . .
H19A H 0.843567 0.441239 0.640573 0.040 Uiso 1 1 calc R U . . .
H19B H 0.951499 0.541568 0.627421 0.040 Uiso 1 1 calc R U . . .
H19C H 0.946344 0.338508 0.619632 0.040 Uiso 1 1 calc R U . . .

loop_
_atom_site_aniso_label
_atom_site_aniso_U_11
_atom_site_aniso_U_22
_atom_site_aniso_U_33
_atom_site_aniso_U_23
_atom_site_aniso_U_13
_atom_site_aniso_U_12
Sb1 0.02142(6) 0.01612(5) 0.01621(5) 0.00028(4) -0.00090(4) -0.00068(4)
Cl1 0.0255(2) 0.02306(19) 0.0308(2) 0.00316(17) 0.00978(17) -0.00039(16)
Cl2 0.01908(19) 0.0229(2) 0.0455(3) 0.01075(19) -0.00212(18) -0.00291(16)
N1 0.0182(6) 0.0156(6) 0.0172(6) 0.0005(5) 0.0007(5) 0.0005(5)
N2 0.0193(7) 0.0163(6) 0.0174(6) 0.0009(5) 0.0009(5) 0.0008(5)
C1 0.0265(9) 0.0210(8) 0.0248(9) -0.0055(7) 0.0029(7) 0.0017(7)
C2 0.0173(7) 0.0173(7) 0.0229(8) -0.0009(6) 0.0032(6) -0.0003(6)
C3 0.0210(8) 0.0175(7) 0.0252(8) 0.0010(7) 0.0025(6) 0.0024(6)
C4 0.0176(7) 0.0191(7) 0.0210(8) 0.0024(6) 0.0009(6) -0.0002(6)
C5 0.0166(7) 0.0175(7) 0.0179(7) 0.0012(6) 0.0001(6) -0.0009(6)
C6 0.0143(7) 0.0175(7) 0.0182(7) -0.0009(6) 0.0011(6) -0.0026(6)
C7 0.0179(7) 0.0165(7) 0.0179(7) -0.0002(6) 0.0019(6) -0.0012(6)
C8 0.0196(8) 0.0162(7) 0.0232(8) -0.0009(6) 0.0046(6) -0.0013(6)
C9 0.0230(8) 0.0169(7) 0.0256(9) 0.0035(6) 0.0050(7) 0.0031(6)
C10 0.0188(8) 0.0190(7) 0.0241(8) 0.0040(7) 0.0007(6) 0.0010(6)
C11 0.0269(9) 0.0253(9) 0.0242(9) 0.0058(7) 0.0004(7) 0.0043(7)
C12 0.0331(10) 0.0206(8) 0.0252(9) -0.0031(7) 0.0040(7) 0.0038(7)
C13 0.0199(8) 0.0166(7) 0.0173(7) -0.0001(6) 0.0004(6) 0.0006(6)
C14 0.0197(8) 0.0223(8) 0.0216(8) -0.0003(6) 0.0011(6) -0.0036(6)
C15 0.0220(8) 0.0233(8) 0.0241(9) -0.0021(7) -0.0029(7) -0.0039(7)
C16 0.0313(9) 0.0218(8) 0.0174(8) -0.0014(7) -0.0010(7) -0.0001(7)
C17 0.0298(9) 0.0235(8) 0.0202(8) 0.0006(7) 0.0056(7) -0.0054(7)
C18 0.0221(8) 0.0224(8) 0.0218(8) -0.0009(7) 0.0019(7) -0.0050(7)
C19 0.0287(9) 0.0252(8) 0.0237(9) 0.0021(7) -0.0036(7) 0.0042(7)

loop_
_atom_type_symbol
_atom_type_description
_atom_type_scat_dispersion_real
_atom_type_scat_dispersion_imag
_atom_type_scat_source
C C 0.0033 0.0016 'International Tables Vol C Tables 4.2.6.8 and 6.1.1.4'
H H 0.0000 0.0000 'International Tables Vol C Tables 4.2.6.8 and 6.1.1.4'
Cl Cl 0.1484 0.1585 'International Tables Vol C Tables 4.2.6.8 and 6.1.1.4'
N N 0.0061 0.0033 'International Tables Vol C Tables 4.2.6.8 and 6.1.1.4'
Sb Sb -0.5866 1.5461 'International Tables Vol C Tables 4.2.6.8 and 6.1.1.4'

loop_
_geom_angle_atom_site_label_1
_geom_angle_atom_site_label_2
_geom_angle_atom_site_label_3
_geom_angle
_geom_angle_site_symmetry_1
_geom_angle_site_symmetry_3
_geom_angle_publ_flag
Cl2 Sb1 Cl1 170.113(17) . . ?
N1 Sb1 Cl1 88.29(4) . . ?
N1 Sb1 Cl2 86.80(4) . . ?
N2 Sb1 Cl1 85.27(4) . . ?
N2 Sb1 Cl2 85.98(4) . . ?
N2 Sb1 N1 88.02(5) . . ?
C2 N1 Sb1 121.95(11) . . ?
C2 N1 C5 109.07(14) . . ?
C5 N1 Sb1 128.56(11) . . ?
C7 N2 Sb1 128.67(11) . . ?
C10 N2 Sb1 122.41(11) . . ?
C10 N2 C7 108.84(14) . . ?
H1A C1 H1B 109.5 . . ?
H1A C1 H1C 109.5 . . ?
H1B C1 H1C 109.5 . . ?
C2 C1 H1A 109.5 . . ?
C2 C1 H1B 109.5 . . ?
C2 C1 H1C 109.5 . . ?
N1 C2 C1 122.52(15) . . ?
N1 C2 C3 108.79(15) . . ?
C3 C2 C1 128.69(16) . . ?
C2 C3 H3 125.7 . . ?
C4 C3 C2 108.66(15) . . ?
C4 C3 H3 125.7 . . ?
C3 C4 C5 107.00(15) . . ?
C3 C4 C19 122.61(15) . . ?
C5 C4 C19 130.39(16) . . ?
N1 C5 C4 106.47(14) . . ?
C6 C5 N1 123.51(14) . . ?
C6 C5 C4 130.00(15) . . ?
C5 C6 C13 116.23(14) . . ?
C7 C6 C5 127.28(15) . . ?
C7 C6 C13 116.46(14) . . ?
N2 C7 C8 106.44(14) . . ?
C6 C7 N2 123.66(15) . . ?
C6 C7 C8 129.90(16) . . ?
C7 C8 C12 130.41(16) . . ?
C9 C8 C7 106.86(15) . . ?
C9 C8 C12 122.72(16) . . ?
C8 C9 H9 125.7 . . ?
C8 C9 C10 108.63(15) . . ?
C10 C9 H9 125.7 . . ?
N2 C10 C9 109.23(15) . . ?
N2 C10 C11 122.14(16) . . ?
C9 C10 C11 128.62(16) . . ?
C10 C11 H11A 109.5 . . ?
C10 C11 H11B 109.5 . . ?
C10 C11 H11C 109.5 . . ?
H11A C11 H11B 109.5 . . ?
H11A C11 H11C 109.5 . . ?
H11B C11 H11C 109.5 . . ?
C8 C12 H12A 109.5 . . ?
C8 C12 H12B 109.5 . . ?
C8 C12 H12C 109.5 . . ?
H12A C12 H12B 109.5 . . ?
H12A C12 H12C 109.5 . . ?
H12B C12 H12C 109.5 . . ?
C14 C13 C6 120.87(15) . . ?
C18 C13 C6 119.09(15) . . ?
C18 C13 C14 120.05(16) . . ?
C13 C14 H14 120.1 . . ?
C13 C14 C15 119.78(16) . . ?
C15 C14 H14 120.1 . . ?
C14 C15 H15 120.0 . . ?
C16 C15 C14 119.95(16) . . ?
C16 C15 H15 120.0 . . ?
C15 C16 H16 119.9 . . ?
C17 C16 C15 120.18(16) . . ?
C17 C16 H16 119.9 . . ?
C16 C17 H17 120.0 . . ?
C16 C17 C18 120.04(17) . . ?
C18 C17 H17 120.0 . . ?
C13 C18 C17 120.01(16) . . ?
C13 C18 H18 120.0 . . ?
C17 C18 H18 120.0 . . ?
C4 C19 H19A 109.5 . . ?
C4 C19 H19B 109.5 . . ?
C4 C19 H19C 109.5 . . ?
H19A C19 H19B 109.5 . . ?
H19A C19 H19C 109.5 . . ?
H19B C19 H19C 109.5 . . ?

loop_
_geom_bond_atom_site_label_1
_geom_bond_atom_site_label_2
_geom_bond_distance
_geom_bond_site_symmetry_2
_geom_bond_publ_flag
Sb1 Cl1 2.5826(5) . ?
Sb1 Cl2 2.5197(5) . ?
Sb1 N1 2.0626(14) . ?
Sb1 N2 2.0589(14) . ?
N1 C2 1.352(2) . ?
N1 C5 1.408(2) . ?
N2 C7 1.409(2) . ?
N2 C10 1.349(2) . ?
C1 H1A 0.9800 . ?
C1 H1B 0.9800 . ?
C1 H1C 0.9800 . ?
C1 C2 1.485(2) . ?
C2 C3 1.395(2) . ?
C3 H3 0.9500 . ?
C3 C4 1.383(2) . ?
C4 C5 1.430(2) . ?
C4 C19 1.500(2) . ?
C5 C6 1.404(2) . ?
C6 C7 1.396(2) . ?
C6 C13 1.497(2) . ?
C7 C8 1.435(2) . ?
C8 C9 1.383(2) . ?
C8 C12 1.492(2) . ?
C9 H9 0.9500 . ?
C9 C10 1.391(2) . ?
C10 C11 1.493(2) . ?
C11 H11A 0.9800 . ?
C11 H11B 0.9800 . ?
C11 H11C 0.9800 . ?
C12 H12A 0.9800 . ?
C12 H12B 0.9800 . ?
C12 H12C 0.9800 . ?
C13 C14 1.390(2) . ?
C13 C18 1.387(2) . ?
C14 H14 0.9500 . ?
C14 C15 1.392(2) . ?
C15 H15 0.9500 . ?
C15 C16 1.388(3) . ?
C16 H16 0.9500 . ?
C16 C17 1.383(3) . ?
C17 H17 0.9500 . ?
C17 C18 1.389(2) . ?
C18 H18 0.9500 . ?
C19 H19A 0.9800 . ?
C19 H19B 0.9800 . ?
C19 H19C 0.9800 . ?

loop_
_geom_torsion_atom_site_label_1
_geom_torsion_atom_site_label_2
_geom_torsion_atom_site_label_3
_geom_torsion_atom_site_label_4
_geom_torsion
_geom_torsion_site_symmetry_1
_geom_torsion_site_symmetry_2
_geom_torsion_site_symmetry_3
_geom_torsion_site_symmetry_4
_geom_torsion_publ_flag
Sb1 N1 C2 C1 5.8(2) . . . . ?
Sb1 N1 C2 C3 -174.12(11) . . . . ?
Sb1 N1 C5 C4 173.33(11) . . . . ?
Sb1 N1 C5 C6 -5.5(2) . . . . ?
Sb1 N2 C7 C6 1.9(2) . . . . ?
Sb1 N2 C7 C8 -177.46(11) . . . . ?
Sb1 N2 C10 C9 177.64(11) . . . . ?
Sb1 N2 C10 C11 -3.2(2) . . . . ?
N1 C2 C3 C4 0.8(2) . . . . ?
N1 C5 C6 C7 1.0(3) . . . . ?
N1 C5 C6 C13 178.94(15) . . . . ?
N2 C7 C8 C9 0.43(18) . . . . ?
N2 C7 C8 C12 -178.73(17) . . . . ?
C1 C2 C3 C4 -179.09(17) . . . . ?
C2 N1 C5 C4 0.74(18) . . . . ?
C2 N1 C5 C6 -178.07(15) . . . . ?
C2 C3 C4 C5 -0.30(19) . . . . ?
C2 C3 C4 C19 178.82(16) . . . . ?
C3 C4 C5 N1 -0.25(18) . . . . ?
C3 C4 C5 C6 178.45(17) . . . . ?
C4 C5 C6 C7 -177.53(17) . . . . ?
C4 C5 C6 C13 0.4(3) . . . . ?
C5 N1 C2 C1 178.94(15) . . . . ?
C5 N1 C2 C3 -0.94(19) . . . . ?
C5 C6 C7 N2 0.9(3) . . . . ?
C5 C6 C7 C8 -179.97(17) . . . . ?
C5 C6 C13 C14 90.5(2) . . . . ?
C5 C6 C13 C18 -89.6(2) . . . . ?
C6 C7 C8 C9 -178.84(17) . . . . ?
C6 C7 C8 C12 2.0(3) . . . . ?
C6 C13 C14 C15 -179.43(16) . . . . ?
C6 C13 C18 C17 179.60(16) . . . . ?
C7 N2 C10 C9 0.54(19) . . . . ?
C7 N2 C10 C11 179.73(16) . . . . ?
C7 C6 C13 C14 -91.3(2) . . . . ?
C7 C6 C13 C18 88.6(2) . . . . ?
C7 C8 C9 C10 -0.1(2) . . . . ?
C8 C9 C10 N2 -0.3(2) . . . . ?
C8 C9 C10 C11 -179.39(17) . . . . ?
C10 N2 C7 C6 178.73(15) . . . . ?
C10 N2 C7 C8 -0.60(18) . . . . ?
C12 C8 C9 C10 179.12(16) . . . . ?
C13 C6 C7 N2 -177.07(15) . . . . ?
C13 C6 C7 C8 2.1(3) . . . . ?
C13 C14 C15 C16 -0.4(3) . . . . ?
C14 C13 C18 C17 -0.5(3) . . . . ?
C14 C15 C16 C17 -0.1(3) . . . . ?
C15 C16 C17 C18 0.3(3) . . . . ?
C16 C17 C18 C13 0.0(3) . . . . ?
C18 C13 C14 C15 0.6(3) . . . . ?
C19 C4 C5 N1 -179.28(17) . . . . ?
C19 C4 C5 C6 -0.6(3) . . . . ?
